data_7026079
loop_
_publ_author_name
'Song, Xiaokai'
'Liu, Xinfang'
'Oh, Minhak'
'Lah, Myoung Soo'

_publ_section_title
;
 A double-walled triangular metal-organic macrocycle based on a
 [Cu(2)(COO)(4)] square paddle-wheel secondary building unit.
;
_journal_issue 27
_journal_name_full 'Dalton transactions (Cambridge, England : 2003)'
_journal_page_first 6178
_journal_page_last 6180
_journal_paper_doi 10.1039/c0dt00185f
_journal_volume 39
_journal_year 2010
_chemical_formula_sum 'C165 H131 Cu6 N7 O36'
_chemical_formula_weight 3169.01
_chemical_name_systematic
;
?
;
_space_group_IT_number 2
_symmetry_cell_setting triclinic
_symmetry_space_group_name_Hall '-P 1'
_symmetry_space_group_name_H-M 'P -1'
_atom_sites_solution_hydrogens geom
_atom_sites_solution_primary direct
_atom_sites_solution_secondary difmap
_audit_creation_method SHELXL-97
_cell_angle_alpha 70.32(3)
_cell_angle_beta 86.31(3)
_cell_angle_gamma 84.32(3)
_cell_formula_units_Z 2
_cell_length_a 11.499(2)
_cell_length_b 31.249(6)
_cell_length_c 33.737(7)
_cell_measurement_reflns_used 83413
_cell_measurement_temperature 100(2)
_cell_measurement_theta_max 26.51
_cell_measurement_theta_min 1.62
_cell_volume 11352(4)
_computing_cell_refinement HKL2000
_computing_data_collection 'ADSC Quantum-210 ADX Program'
_computing_data_reduction HKL2000
_computing_molecular_graphics ORTEP3
_computing_publication_material WinGX
_computing_structure_refinement 'Bruker SHELXTL'
_computing_structure_solution 'Bruker SHELXTL'
_diffrn_ambient_temperature 100(2)
_diffrn_measured_fraction_theta_full 0.962
_diffrn_measured_fraction_theta_max 0.962
_diffrn_measurement_device_type 'CCD area detector'
_diffrn_radiation_monochromator 'Si(111) double crystal monochromator'
_diffrn_radiation_source 'bending magnet 6B MX beamline'
_diffrn_radiation_type synchrotron
_diffrn_radiation_wavelength 0.90000
_diffrn_reflns_av_R_equivalents 0.0585
_diffrn_reflns_av_sigmaI/netI 0.0692
_diffrn_reflns_limit_h_max 11
_diffrn_reflns_limit_h_min -10
_diffrn_reflns_limit_k_max 30
_diffrn_reflns_limit_k_min -30
_diffrn_reflns_limit_l_max 33
_diffrn_reflns_limit_l_min -33
_diffrn_reflns_number 42032
_diffrn_reflns_theta_full 26.51
_diffrn_reflns_theta_max 26.51
_diffrn_reflns_theta_min 1.62
_exptl_absorpt_coefficient_mu 0.605
_exptl_absorpt_correction_T_max 0.9475
_exptl_absorpt_correction_T_min 0.8988
_exptl_absorpt_correction_type multi-scan
_exptl_absorpt_process_details HKL2000-Scalepack
_exptl_crystal_colour blue
_exptl_crystal_density_diffrn 0.927
_exptl_crystal_density_method 'not measured'
_exptl_crystal_description needle
_exptl_crystal_F_000 3264
_exptl_crystal_size_max 0.18
_exptl_crystal_size_mid 0.13
_exptl_crystal_size_min 0.09
_platon_squeeze_details
;
;
_refine_diff_density_max 0.588
_refine_diff_density_min -0.420
_refine_diff_density_rms 0.085
_refine_ls_extinction_coef 0.0094(7)
_refine_ls_extinction_expression Fc^*^=kFc[1+0.001xFc^2^\l^3^/sin(2\q)]^-1/4^
_refine_ls_extinction_method SHELXL
_refine_ls_goodness_of_fit_ref 1.194
_refine_ls_hydrogen_treatment constr
_refine_ls_matrix_type full
_refine_ls_number_parameters 1698
_refine_ls_number_reflns 22362
_refine_ls_number_restraints 0
_refine_ls_restrained_S_all 1.194
_refine_ls_R_factor_all 0.1370
_refine_ls_R_factor_gt 0.1160
_refine_ls_shift/su_max 0.003
_refine_ls_shift/su_mean 0.000
_refine_ls_structure_factor_coef Fsqd
_refine_ls_weighting_details 'calc w=1/[\s^2^(Fo^2^)+(0.2000P)^2^+0.0000P] where P=(Fo^2^+2Fc^2^)/3'
_refine_ls_weighting_scheme calc
_refine_ls_wR_factor_gt 0.3199
_refine_ls_wR_factor_ref 0.3366
_reflns_number_gt 13814
_reflns_number_total 22362
_reflns_threshold_expression >2sigma(I)
_cod_data_source_file c0dt00185f.txt
_cod_data_source_block p9_15tr
_cod_original_sg_symbol_H-M P-1
_cod_database_code 7026079

loop_
_symmetry_equiv_pos_as_xyz
'x, y, z'
'-x, -y, -z'

loop_
_atom_site_label
_atom_site_type_symbol
_atom_site_fract_x
_atom_site_fract_y
_atom_site_fract_z
_atom_site_U_iso_or_equiv
_atom_site_adp_type
_atom_site_occupancy
_atom_site_symmetry_multiplicity
_atom_site_calc_flag
_atom_site_refinement_flags
Cu1 Cu 0.58725(11) 0.09655(4) 0.10990(4) 0.1319(5) Uani 1 1 d .
Cu2 Cu 0.54975(11) 0.14473(4) 0.16093(4) 0.1332(5) Uani 1 1 d .
Cu3 Cu 0.61718(10) 0.73040(4) 0.14514(3) 0.1247(4) Uani 1 1 d .
Cu4 Cu 0.58441(11) 0.64238(4) 0.17739(4) 0.1291(5) Uani 1 1 d .
Cu5 Cu 0.22587(11) 0.17355(4) 0.65062(4) 0.1278(5) Uani 1 1 d .
Cu6 Cu 0.30852(11) 0.19689(4) 0.57135(4) 0.1360(5) Uani 1 1 d .
O1A O 0.4825(6) 0.1451(2) 0.0740(2) 0.134(2) Uani 1 1 d .
O2A O 0.4678(6) 0.1902(2) 0.1144(2) 0.1299(18) Uani 1 1 d .
O3A O 0.5238(5) 0.7260(2) 0.10015(18) 0.1172(16) Uani 1 1 d .
O4A O 0.5237(6) 0.6498(2) 0.1221(2) 0.139(2) Uani 1 1 d .
C1A C 0.4550(9) 0.1806(5) 0.0817(4) 0.141(3) Uani 1 1 d .
C2A C 0.3932(8) 0.2215(4) 0.0487(3) 0.133(3) Uani 1 1 d .
C3A C 0.3865(8) 0.2665(3) 0.0490(3) 0.121(3) Uani 1 1 d .
H3A H 0.4176 0.2728 0.0717 0.146 Uiso 1 1 calc R
C4A C 0.3344(9) 0.3019(3) 0.0162(3) 0.126(3) Uani 1 1 d .
C5A C 0.2938(8) 0.2925(4) -0.0183(3) 0.126(3) Uani 1 1 d .
H5A H 0.2612 0.3168 -0.0413 0.151 Uiso 1 1 calc R
C6A C 0.3004(8) 0.2491(4) -0.0193(3) 0.132(3) Uani 1 1 d .
H6A H 0.2702 0.2437 -0.0426 0.158 Uiso 1 1 calc R
C7A C 0.3487(8) 0.2136(4) 0.0118(4) 0.136(3) Uani 1 1 d .
H7A H 0.3542 0.1837 0.0101 0.163 Uiso 1 1 calc R
C8A C 0.3297(9) 0.3465(4) 0.0163(3) 0.127(3) Uani 1 1 d .
C9A C 0.3336(9) 0.3878(4) 0.0127(3) 0.132(3) Uani 1 1 d .
C10A C 0.3330(8) 0.4339(4) 0.0094(4) 0.131(3) Uani 1 1 d .
C11A C 0.3785(11) 0.4442(4) 0.0456(4) 0.163(4) Uani 1 1 d .
H11A H 0.4063 0.4204 0.0698 0.196 Uiso 1 1 calc R
C12A C 0.3788(9) 0.4900(4) 0.0426(4) 0.138(3) Uani 1 1 d .
H12A H 0.4066 0.4972 0.0653 0.166 Uiso 1 1 calc R
C13A C 0.3392(8) 0.5257(3) 0.0067(3) 0.123(3) Uani 1 1 d .
C14A C 0.2944(10) 0.5137(4) -0.0258(3) 0.139(3) Uani 1 1 d .
H14A H 0.2662 0.5374 -0.0501 0.167 Uiso 1 1 calc R
C15A C 0.2900(9) 0.4711(4) -0.0239(3) 0.134(3) Uani 1 1 d .
H15A H 0.2557 0.4654 -0.0463 0.161 Uiso 1 1 calc R
C16A C 0.3412(9) 0.5699(4) 0.0077(4) 0.140(3) Uani 1 1 d .
C17A C 0.3496(8) 0.6087(5) 0.0092(3) 0.147(4) Uani 1 1 d .
C18A C 0.3607(9) 0.6511(3) 0.0157(3) 0.122(3) Uani 1 1 d .
C19A C 0.4182(9) 0.6480(4) 0.0509(4) 0.140(3) Uani 1 1 d .
H19A H 0.4455 0.6192 0.0700 0.168 Uiso 1 1 calc R
C20A C 0.4373(8) 0.6921(4) 0.0587(3) 0.123(3) Uani 1 1 d .
C21A C 0.3930(9) 0.7318(3) 0.0306(4) 0.129(3) Uani 1 1 d .
H21A H 0.4006 0.7596 0.0354 0.155 Uiso 1 1 calc R
C22A C 0.3358(8) 0.7328(4) -0.0055(4) 0.136(3) Uani 1 1 d .
H22A H 0.3099 0.7609 -0.0259 0.163 Uiso 1 1 calc R
C23A C 0.3186(9) 0.6918(5) -0.0103(3) 0.141(3) Uani 1 1 d .
H23A H 0.2745 0.6924 -0.0334 0.170 Uiso 1 1 calc R
C24A C 0.4974(8) 0.6900(4) 0.0951(3) 0.119(3) Uani 1 1 d .
O1B O 0.7220(6) 0.1335(2) 0.0873(2) 0.1299(19) Uani 1 1 d .
O2B O 0.7027(6) 0.1698(2) 0.1337(2) 0.143(2) Uani 1 1 d .
O3B O 0.7570(6) 0.7084(2) 0.12010(19) 0.1319(18) Uani 1 1 d .
O4B O 0.7423(5) 0.6345(2) 0.1542(2) 0.1337(19) Uani 1 1 d .
C1B C 0.7523(9) 0.1609(4) 0.1026(3) 0.124(3) Uani 1 1 d .
C2B C 0.8550(9) 0.1862(4) 0.0828(3) 0.130(3) Uani 1 1 d .
C3B C 0.8663(10) 0.2261(4) 0.0924(3) 0.133(3) Uani 1 1 d .
H3B H 0.8163 0.2343 0.1126 0.160 Uiso 1 1 calc R
C4B C 0.9574(9) 0.2535(4) 0.0698(3) 0.125(3) Uani 1 1 d .
C5B C 1.0420(12) 0.2390(4) 0.0425(4) 0.169(4) Uani 1 1 d .
H5B H 1.1054 0.2563 0.0291 0.203 Uiso 1 1 calc R
C6B C 1.0237(11) 0.1957(5) 0.0367(4) 0.167(4) Uani 1 1 d .
H6B H 1.0783 0.1833 0.0202 0.200 Uiso 1 1 calc R
C7B C 0.9255(10) 0.1728(4) 0.0555(4) 0.146(3) Uani 1 1 d .
H7B H 0.9086 0.1470 0.0486 0.176 Uiso 1 1 calc R
C8B C 0.9730(9) 0.2945(5) 0.0752(4) 0.142(3) Uani 1 1 d .
C9B C 0.9714(10) 0.3365(7) 0.0759(4) 0.176(5) Uani 1 1 d .
C10B C 0.9800(11) 0.3794(4) 0.0774(5) 0.157(4) Uani 1 1 d .
C11B C 0.9246(12) 0.3899(4) 0.1140(4) 0.170(4) Uani 1 1 d .
H11B H 0.8840 0.3694 0.1369 0.203 Uiso 1 1 calc R
C12B C 0.9432(14) 0.4389(5) 0.1094(5) 0.182(5) Uani 1 1 d .
H12B H 0.9084 0.4498 0.1308 0.218 Uiso 1 1 calc R
C13B C 1.0044(10) 0.4692(4) 0.0778(4) 0.140(3) Uani 1 1 d .
C14B C 1.0473(8) 0.4536(5) 0.0439(4) 0.151(4) Uani 1 1 d .
H14B H 1.0809 0.4748 0.0196 0.182 Uiso 1 1 calc R
C15B C 1.0427(9) 0.4097(4) 0.0445(4) 0.144(3) Uani 1 1 d .
H15B H 1.0814 0.4000 0.0229 0.172 Uiso 1 1 calc R
C16B C 1.0062(10) 0.5120(6) 0.0784(4) 0.159(4) Uani 1 1 d .
C17B C 1.0082(9) 0.5516(5) 0.0752(4) 0.149(4) Uani 1 1 d .
C18B C 0.9943(9) 0.5996(4) 0.0744(3) 0.129(3) Uani 1 1 d .
C19B C 0.9101(9) 0.6114(4) 0.1017(3) 0.131(3) Uani 1 1 d .
H19B H 0.8652 0.5884 0.1202 0.157 Uiso 1 1 calc R
C20B C 0.8911(10) 0.6532(4) 0.1026(3) 0.141(3) Uani 1 1 d .
C21B C 0.9613(9) 0.6905(4) 0.0748(3) 0.141(3) Uani 1 1 d .
H21B H 0.9501 0.7210 0.0748 0.169 Uiso 1 1 calc R
C22B C 1.0422(10) 0.6768(4) 0.0496(4) 0.148(3) Uani 1 1 d .
H22B H 1.0880 0.6992 0.0308 0.177 Uiso 1 1 calc R
C23B C 1.0636(9) 0.6318(6) 0.0492(5) 0.163(4) Uani 1 1 d .
H23B H 1.1247 0.6240 0.0319 0.196 Uiso 1 1 calc R
C24B C 0.7897(9) 0.6673(4) 0.1273(3) 0.123(3) Uani 1 1 d .
O1C O 0.6993(6) 0.7187(2) 0.1973(2) 0.1328(18) Uani 1 1 d .
O2C O 0.6473(6) 0.6463(3) 0.22755(19) 0.1330(19) Uani 1 1 d .
O3C O 0.3456(6) 0.2073(2) 0.6597(2) 0.140(2) Uani 1 1 d .
O4C O 0.4064(6) 0.2342(2) 0.5907(2) 0.129(2) Uani 1 1 d .
C1C C 0.6913(9) 0.6809(5) 0.2289(4) 0.135(3) Uani 1 1 d .
C2C C 0.7366(9) 0.6810(4) 0.2698(3) 0.130(3) Uani 1 1 d .
C3C C 0.7122(9) 0.6415(4) 0.3067(4) 0.141(3) Uani 1 1 d .
H3C H 0.6762 0.6163 0.3045 0.169 Uiso 1 1 calc R
C4C C 0.7439(8) 0.6428(3) 0.3443(3) 0.116(3) Uani 1 1 d .
C5C C 0.8012(10) 0.6774(4) 0.3487(3) 0.134(3) Uani 1 1 d .
H5C H 0.8270 0.6755 0.3755 0.161 Uiso 1 1 calc R
C6C C 0.8209(8) 0.7146(4) 0.3144(4) 0.129(3) Uani 1 1 d .
H6C H 0.8565 0.7396 0.3171 0.155 Uiso 1 1 calc R
C7C C 0.7868(8) 0.7153(4) 0.2741(4) 0.134(3) Uani 1 1 d .
H7C H 0.8005 0.7411 0.2500 0.160 Uiso 1 1 calc R
C8C C 0.7177(9) 0.6031(4) 0.3814(4) 0.137(3) Uani 1 1 d .
C9C C 0.7027(9) 0.5699(5) 0.4116(4) 0.146(3) Uani 1 1 d .
C10C C 0.6784(9) 0.5316(4) 0.4483(3) 0.132(3) Uani 1 1 d .
C11C C 0.6289(14) 0.4962(6) 0.4413(4) 0.202(6) Uani 1 1 d .
H11C H 0.6073 0.4986 0.4138 0.242 Uiso 1 1 calc R
C12C C 0.6108(15) 0.4553(5) 0.4769(4) 0.203(7) Uani 1 1 d .
H12C H 0.5836 0.4292 0.4731 0.243 Uiso 1 1 calc R
C13C C 0.6332(9) 0.4556(3) 0.5142(4) 0.142(4) Uani 1 1 d .
C14C C 0.6808(13) 0.4893(5) 0.5235(4) 0.180(5) Uani 1 1 d .
H14C H 0.6945 0.4870 0.5516 0.216 Uiso 1 1 calc R
C15C C 0.7096(10) 0.5291(5) 0.4877(4) 0.159(4) Uani 1 1 d .
H15C H 0.7490 0.5527 0.4915 0.191 Uiso 1 1 calc R
C16C C 0.6118(9) 0.4140(4) 0.5533(3) 0.148(4) Uani 1 1 d .
C17C C 0.5865(10) 0.3806(4) 0.5794(4) 0.148(3) Uani 1 1 d .
C18C C 0.5574(9) 0.3398(3) 0.6157(3) 0.132(3) Uani 1 1 d .
C19C C 0.4998(8) 0.3064(4) 0.6053(3) 0.133(3) Uani 1 1 d .
H19C H 0.4843 0.3103 0.5769 0.159 Uiso 1 1 calc R
C20C C 0.4660(8) 0.2666(3) 0.6395(3) 0.117(2) Uani 1 1 d .
C21C C 0.4931(8) 0.2599(3) 0.6795(3) 0.124(3) Uani 1 1 d .
H21C H 0.4721 0.2333 0.7016 0.149 Uiso 1 1 calc R
C22C C 0.5559(10) 0.2944(4) 0.6884(4) 0.143(3) Uani 1 1 d .
H22C H 0.5751 0.2910 0.7163 0.172 Uiso 1 1 calc R
C23C C 0.5853(10) 0.3312(4) 0.6552(4) 0.147(3) Uani 1 1 d .
H23C H 0.6295 0.3524 0.6609 0.177 Uiso 1 1 calc R
C24C C 0.4075(8) 0.2350(3) 0.6268(4) 0.129(3) Uani 1 1 d .
O1D O 0.4721(6) 0.7403(2) 0.17567(19) 0.1272(17) Uani 1 1 d .
O2D O 0.4306(6) 0.6674(2) 0.19464(19) 0.1337(18) Uani 1 1 d .
O3D O 0.1317(6) 0.2313(3) 0.6239(3) 0.142(2) Uani 1 1 d .
O4D O 0.1968(7) 0.2503(2) 0.5563(2) 0.140(2) Uani 1 1 d .
C1D C 0.4040(10) 0.7092(4) 0.1922(3) 0.133(3) Uani 1 1 d .
C2D C 0.3040(10) 0.7162(4) 0.2171(3) 0.134(3) Uani 1 1 d .
C3D C 0.2573(9) 0.6802(4) 0.2467(3) 0.140(3) Uani 1 1 d .
H3D H 0.2906 0.6501 0.2506 0.168 Uiso 1 1 calc R
C4D C 0.1563(11) 0.6877(4) 0.2726(3) 0.146(3) Uani 1 1 d .
C5D C 0.1135(10) 0.7316(4) 0.2693(3) 0.152(4) Uani 1 1 d .
H5D H 0.0473 0.7366 0.2861 0.183 Uiso 1 1 calc R
C6D C 0.1685(10) 0.7688(5) 0.2410(3) 0.164(4) Uani 1 1 d .
H6D H 0.1438 0.7988 0.2408 0.196 Uiso 1 1 calc R
C7D C 0.2628(9) 0.7622(4) 0.2119(3) 0.143(3) Uani 1 1 d .
H7D H 0.2948 0.7872 0.1907 0.172 Uiso 1 1 calc R
C8D C 0.1105(9) 0.6493(5) 0.3011(4) 0.170(5) Uani 1 1 d .
C9D C 0.0889(11) 0.6099(6) 0.3278(5) 0.218(7) Uani 1 1 d .
C10D C 0.0646(12) 0.5667(5) 0.3605(5) 0.167(5) Uani 1 1 d .
C11D C 0.1155(14) 0.5283(7) 0.3536(5) 0.210(6) Uani 1 1 d .
H11D H 0.1602 0.5311 0.3283 0.252 Uiso 1 1 calc R
C12D C 0.1021(18) 0.4799(8) 0.3864(5) 0.284(12) Uani 1 1 d .
H12D H 0.1326 0.4519 0.3831 0.341 Uiso 1 1 calc R
C13D C 0.0394(13) 0.4846(6) 0.4204(6) 0.203(6) Uani 1 1 d .
C14D C -0.0008(11) 0.5269(6) 0.4262(5) 0.202(6) Uani 1 1 d .
H14D H -0.0261 0.5273 0.4534 0.242 Uiso 1 1 calc R
C15D C -0.0034(11) 0.5657(6) 0.3938(5) 0.222(8) Uani 1 1 d .
H15D H -0.0523 0.5918 0.3947 0.267 Uiso 1 1 calc R
C16D C 0.0197(11) 0.4418(5) 0.4565(5) 0.182(5) Uani 1 1 d .
C17D C 0.0148(12) 0.4106(4) 0.4838(4) 0.169(4) Uani 1 1 d .
C18D C -0.0139(11) 0.3719(5) 0.5235(5) 0.185(5) Uani 1 1 d .
C19D C 0.0606(9) 0.3316(4) 0.5342(4) 0.145(3) Uani 1 1 d .
H19D H 0.1228 0.3281 0.5153 0.174 Uiso 1 1 calc R
C20D C 0.0443(10) 0.2962(3) 0.5726(3) 0.141(3) Uani 1 1 d .
C21D C -0.0459(11) 0.3041(5) 0.6006(4) 0.180(5) Uani 1 1 d .
H21D H -0.0560 0.2820 0.6277 0.216 Uiso 1 1 calc R
C22D C -0.1182(12) 0.3432(6) 0.5887(6) 0.256(10) Uani 1 1 d .
H22D H -0.1789 0.3483 0.6075 0.307 Uiso 1 1 calc R
C23D C -0.1024(17) 0.3781(5) 0.5464(5) 0.226(7) Uani 1 1 d .
H23D H -0.1564 0.4042 0.5368 0.271 Uiso 1 1 calc R
C24D C 0.1274(9) 0.2565(4) 0.5851(5) 0.135(3) Uani 1 1 d .
O1E O 0.6860(6) 0.0566(2) 0.1548(2) 0.139(2) Uani 1 1 d .
O2E O 0.6340(6) 0.0936(2) 0.2012(2) 0.1325(19) Uani 1 1 d .
O3E O 0.3379(6) 0.1191(2) 0.6592(2) 0.1366(19) Uani 1 1 d .
O4E O 0.4091(6) 0.1428(2) 0.5919(2) 0.135(2) Uani 1 1 d .
C1E C 0.6842(10) 0.0610(4) 0.1916(4) 0.135(3) Uani 1 1 d .
C2E C 0.7465(9) 0.0218(3) 0.2243(3) 0.132(3) Uani 1 1 d .
C3E C 0.7320(9) 0.0220(4) 0.2674(4) 0.137(3) Uani 1 1 d .
H3E H 0.6841 0.0457 0.2735 0.165 Uiso 1 1 calc R
C4E C 0.7897(11) -0.0134(5) 0.3000(4) 0.151(4) Uani 1 1 d .
C5E C 0.8511(11) -0.0493(4) 0.2895(4) 0.154(4) Uani 1 1 d .
H5E H 0.8815 -0.0752 0.3117 0.185 Uiso 1 1 calc R
C6E C 0.8702(10) -0.0491(4) 0.2477(4) 0.149(3) Uani 1 1 d .
H6E H 0.9172 -0.0730 0.2416 0.178 Uiso 1 1 calc R
C7E C 0.8168(10) -0.0120(4) 0.2151(4) 0.150(4) Uani 1 1 d .
H7E H 0.8299 -0.0106 0.1866 0.180 Uiso 1 1 calc R
C8E C 0.7694(11) -0.0139(4) 0.3405(4) 0.148(4) Uani 1 1 d .
C9E C 0.7488(10) -0.0145(3) 0.3752(4) 0.142(3) Uani 1 1 d .
C10E C 0.7200(9) -0.0116(4) 0.4177(4) 0.142(3) Uani 1 1 d .
C11E C 0.6744(12) 0.0268(4) 0.4240(4) 0.151(4) Uani 1 1 d .
H11E H 0.6582 0.0528 0.3999 0.182 Uiso 1 1 calc R
C12E C 0.6511(11) 0.0308(5) 0.4605(6) 0.173(4) Uani 1 1 d .
H12E H 0.6154 0.0588 0.4624 0.208 Uiso 1 1 calc R
C13E C 0.6773(9) -0.0053(5) 0.4972(4) 0.137(3) Uani 1 1 d .
C14E C 0.7095(11) -0.0504(6) 0.4943(4) 0.181(5) Uani 1 1 d .
H14E H 0.7175 -0.0764 0.5190 0.217 Uiso 1 1 calc R
C15E C 0.7271(10) -0.0546(4) 0.4574(4) 0.153(4) Uani 1 1 d .
H15E H 0.7441 -0.0839 0.4547 0.184 Uiso 1 1 calc R
C16E C 0.6504(10) -0.0031(4) 0.5418(6) 0.169(5) Uani 1 1 d .
C17E C 0.6229(10) 0.0054(5) 0.5736(5) 0.169(5) Uani 1 1 d .
C18E C 0.5863(9) 0.0153(4) 0.6086(4) 0.130(3) Uani 1 1 d .
C19E C 0.5227(9) 0.0579(4) 0.6031(4) 0.144(3) Uani 1 1 d .
H19E H 0.5092 0.0788 0.5756 0.173 Uiso 1 1 calc R
C20E C 0.4799(9) 0.0689(4) 0.6387(4) 0.138(3) Uani 1 1 d .
C21E C 0.5018(9) 0.0399(4) 0.6791(4) 0.146(3) Uani 1 1 d .
H21E H 0.4733 0.0486 0.7025 0.176 Uiso 1 1 calc R
C22E C 0.5638(9) -0.0008(4) 0.6853(4) 0.140(3) Uani 1 1 d .
H22E H 0.5778 -0.0208 0.7132 0.168 Uiso 1 1 calc R
C23E C 0.6087(9) -0.0140(4) 0.6498(4) 0.148(3) Uani 1 1 d .
H23E H 0.6533 -0.0424 0.6542 0.178 Uiso 1 1 calc R
C24E C 0.4087(10) 0.1170(4) 0.6274(5) 0.138(3) Uani 1 1 d .
O1F O 0.4590(7) 0.0629(3) 0.1394(2) 0.145(2) Uani 1 1 d .
O2F O 0.4141(5) 0.1087(2) 0.1779(2) 0.138(2) Uani 1 1 d .
O3F O 0.1081(6) 0.1447(2) 0.6337(2) 0.1322(19) Uani 1 1 d .
O4F O 0.1834(7) 0.1588(2) 0.5686(2) 0.145(2) Uani 1 1 d .
C1F C 0.3998(10) 0.0712(4) 0.1655(4) 0.139(3) Uani 1 1 d .
C2F C 0.3132(10) 0.0404(5) 0.1932(3) 0.147(4) Uani 1 1 d .
C3F C 0.2460(10) 0.0493(4) 0.2271(4) 0.149(3) Uani 1 1 d .
H3F H 0.2497 0.0780 0.2306 0.179 Uiso 1 1 calc R
C4F C 0.1777(12) 0.0192(6) 0.2544(4) 0.165(4) Uani 1 1 d .
C5F C 0.1664(11) -0.0220(6) 0.2462(5) 0.187(5) Uani 1 1 d .
H5F H 0.1116 -0.0421 0.2629 0.224 Uiso 1 1 calc R
C6F C 0.2315(15) -0.0344(6) 0.2151(4) 0.193(5) Uani 1 1 d .
H6F H 0.2287 -0.0635 0.2122 0.231 Uiso 1 1 calc R
C7F C 0.3049(13) -0.0001(6) 0.1868(5) 0.183(5) Uani 1 1 d .
H7F H 0.3471 -0.0062 0.1638 0.220 Uiso 1 1 calc R
C8F C 0.1202(11) 0.0296(6) 0.2878(5) 0.187(5) Uani 1 1 d .
C9F C 0.0866(11) 0.0378(5) 0.3214(5) 0.179(5) Uani 1 1 d .
C10F C 0.0487(14) 0.0487(5) 0.3557(5) 0.177(5) Uani 1 1 d .
C11F C 0.084(2) 0.0807(9) 0.3628(6) 0.291(13) Uani 1 1 d .
H11F H 0.1292 0.1001 0.3406 0.350 Uiso 1 1 calc R
C12F C 0.0681(19) 0.0923(8) 0.3976(8) 0.261(8) Uani 1 1 d .
H12F H 0.1084 0.1159 0.4009 0.314 Uiso 1 1 calc R
C13F C -0.0082(14) 0.0690(6) 0.4282(4) 0.198(7) Uani 1 1 d .
C14F C -0.0280(12) 0.0293(5) 0.4283(4) 0.170(4) Uani 1 1 d .
H14F H -0.0649 0.0085 0.4519 0.204 Uiso 1 1 calc R
C15F C 0.0070(11) 0.0175(6) 0.3920(5) 0.189(5) Uani 1 1 d .
H15F H 0.0015 -0.0129 0.3928 0.227 Uiso 1 1 calc R
C16F C -0.0521(13) 0.0842(5) 0.4659(5) 0.189(5) Uani 1 1 d .
C17F C -0.0799(13) 0.0903(5) 0.4983(5) 0.184(5) Uani 1 1 d .
C18F C -0.0796(12) 0.0961(6) 0.5371(4) 0.178(5) Uani 1 1 d .
C19F C 0.0038(11) 0.1185(4) 0.5472(4) 0.142(3) Uani 1 1 d .
H19F H 0.0607 0.1316 0.5260 0.170 Uiso 1 1 calc R
C20F C 0.0107(10) 0.1233(3) 0.5854(3) 0.127(3) Uani 1 1 d .
C21F C -0.0855(11) 0.1033(3) 0.6174(3) 0.138(3) Uani 1 1 d .
H21F H -0.0842 0.1052 0.6448 0.166 Uiso 1 1 calc R
C22F C -0.1740(9) 0.0826(4) 0.6077(4) 0.158(4) Uani 1 1 d .
H22F H -0.2327 0.0689 0.6278 0.189 Uiso 1 1 calc R
C23F C -0.1714(13) 0.0832(5) 0.5644(5) 0.175(4) Uani 1 1 d .
H23F H -0.2376 0.0742 0.5548 0.210 Uiso 1 1 calc R
C24F C 0.1057(11) 0.1411(3) 0.5979(4) 0.134(3) Uani 1 1 d .
O1M O 0.6181(7) 0.0597(2) 0.0674(2) 0.146(2) Uani 1 1 d .
N1M N 0.7306(15) 0.0340(5) 0.0207(5) 0.246(7) Uani 1 1 d .
C1M C 0.7259(19) 0.0554(7) 0.0575(7) 0.277(11) Uani 1 1 d .
H1M H 0.7899 0.0633 0.0694 0.332 Uiso 1 1 calc R
C2M C 0.865(2) 0.0193(8) 0.0085(10) 0.376(17) Uani 1 1 d .
H2M1 H 0.9194 0.0271 0.0259 0.564 Uiso 1 1 calc R
H2M2 H 0.8827 0.0356 -0.0213 0.564 Uiso 1 1 calc R
H2M3 H 0.8748 -0.0136 0.0137 0.564 Uiso 1 1 calc R
C3M C 0.6477(19) 0.0213(9) -0.0017(9) 0.348(19) Uani 1 1 d .
H3M1 H 0.5722 0.0189 0.0138 0.521 Uiso 1 1 calc R
H3M2 H 0.6747 -0.0082 -0.0048 0.521 Uiso 1 1 calc R
H3M3 H 0.6388 0.0444 -0.0296 0.521 Uiso 1 1 calc R
O2W O 0.5213(8) 0.1829(3) 0.2036(3) 0.183(3) Uani 1 1 d .
O3W O 0.6501(6) 0.8005(2) 0.11518(18) 0.1350(18) Uani 1 1 d .
O4M O 0.5602(7) 0.5703(2) 0.2011(3) 0.170(3) Uani 1 1 d .
N4M N 0.5845(12) 0.5025(6) 0.1804(7) 0.273(9) Uani 1 1 d .
C10M C 0.6079(17) 0.5484(5) 0.1701(6) 0.228(7) Uani 1 1 d .
H10M H 0.6509 0.5641 0.1453 0.273 Uiso 1 1 calc R
C11M C 0.6299(17) 0.4809(7) 0.1471(6) 0.256(8) Uani 1 1 d .
H11G H 0.5757 0.4902 0.1239 0.385 Uiso 1 1 calc R
H11H H 0.6357 0.4476 0.1599 0.385 Uiso 1 1 calc R
H11I H 0.7072 0.4911 0.1363 0.385 Uiso 1 1 calc R
C12M C 0.508(3) 0.4753(6) 0.2154(9) 0.43(2) Uani 1 1 d .
H12G H 0.4382 0.4691 0.2038 0.650 Uiso 1 1 calc R
H12H H 0.4847 0.4926 0.2345 0.650 Uiso 1 1 calc R
H12I H 0.5511 0.4464 0.2310 0.650 Uiso 1 1 calc R
O5W O 0.1389(6) 0.1668(2) 0.7093(2) 0.145(2) Uani 1 1 d .
O6W O 0.3829(8) 0.2102(3) 0.5068(2) 0.188(3) Uani 1 1 d .

loop_
_atom_site_aniso_label
_atom_site_aniso_U_11
_atom_site_aniso_U_22
_atom_site_aniso_U_33
_atom_site_aniso_U_23
_atom_site_aniso_U_13
_atom_site_aniso_U_12
Cu1 0.1561(10) 0.1164(8) 0.1127(8) -0.0285(6) 0.0115(7) -0.0070(7)
Cu2 0.1577(10) 0.1169(8) 0.1137(8) -0.0287(6) 0.0109(7) -0.0030(7)
Cu3 0.1443(9) 0.1124(8) 0.1110(8) -0.0325(6) 0.0107(6) -0.0069(6)
Cu4 0.1476(9) 0.1163(8) 0.1159(8) -0.0310(6) 0.0043(6) -0.0083(6)
Cu5 0.1486(9) 0.1180(8) 0.1129(8) -0.0346(6) 0.0101(6) -0.0156(7)
Cu6 0.1622(10) 0.1240(9) 0.1179(9) -0.0371(7) 0.0129(7) -0.0160(7)
O1A 0.168(6) 0.109(4) 0.118(5) -0.034(4) 0.005(4) 0.008(4)
O2A 0.156(5) 0.117(4) 0.104(4) -0.025(4) -0.004(4) 0.003(3)
O3A 0.128(4) 0.102(4) 0.116(4) -0.031(3) 0.007(3) -0.014(3)
O4A 0.161(5) 0.138(5) 0.112(4) -0.036(4) -0.004(4) -0.003(4)
C1A 0.117(7) 0.173(11) 0.106(8) -0.012(8) 0.016(6) -0.021(7)
C2A 0.123(6) 0.167(10) 0.100(7) -0.035(7) 0.011(5) -0.014(6)
C3A 0.137(7) 0.106(6) 0.106(6) -0.017(6) 0.002(5) -0.009(5)
C4A 0.143(7) 0.117(7) 0.112(7) -0.033(6) 0.020(6) -0.016(6)
C5A 0.117(6) 0.120(8) 0.135(8) -0.039(6) 0.033(5) -0.019(5)
C6A 0.138(7) 0.141(9) 0.105(7) -0.030(7) 0.018(5) -0.012(6)
C7A 0.128(7) 0.125(7) 0.133(8) -0.023(7) 0.028(6) -0.008(6)
C8A 0.150(8) 0.118(8) 0.120(7) -0.053(6) 0.008(5) -0.013(6)
C9A 0.153(8) 0.138(9) 0.109(7) -0.051(6) 0.003(5) -0.001(7)
C10A 0.109(6) 0.147(9) 0.144(9) -0.062(8) 0.029(6) -0.014(6)
C11A 0.187(10) 0.148(10) 0.144(9) -0.038(8) -0.014(8) 0.001(8)
C12A 0.142(7) 0.114(7) 0.162(9) -0.057(7) 0.013(6) -0.002(6)
C13A 0.141(7) 0.106(7) 0.121(7) -0.039(6) -0.009(6) 0.001(5)
C14A 0.177(9) 0.112(8) 0.115(7) -0.020(6) -0.004(6) -0.014(6)
C15A 0.160(8) 0.121(8) 0.123(8) -0.044(7) 0.003(6) -0.010(6)
C16A 0.138(8) 0.141(9) 0.145(9) -0.061(8) 0.007(6) 0.003(7)
C17A 0.113(7) 0.189(12) 0.138(8) -0.057(9) 0.022(5) -0.018(7)
C18A 0.157(8) 0.095(6) 0.113(7) -0.040(6) 0.001(6) 0.004(6)
C19A 0.124(7) 0.153(9) 0.156(10) -0.077(8) 0.033(7) -0.014(6)
C20A 0.113(6) 0.125(8) 0.123(7) -0.035(6) 0.013(5) -0.005(5)
C21A 0.134(7) 0.112(7) 0.130(8) -0.029(6) 0.013(6) -0.007(6)
C22A 0.129(7) 0.138(9) 0.139(9) -0.049(7) -0.008(6) 0.010(6)
C23A 0.145(8) 0.164(11) 0.122(8) -0.060(8) 0.000(6) 0.000(7)
C24A 0.118(6) 0.127(8) 0.103(7) -0.028(6) -0.008(5) -0.004(6)
O1B 0.156(5) 0.120(5) 0.100(4) -0.022(4) 0.014(3) -0.010(4)
O2B 0.168(5) 0.127(5) 0.119(5) -0.028(4) -0.006(4) 0.015(4)
O3B 0.169(5) 0.106(4) 0.113(4) -0.029(3) 0.004(4) -0.005(4)
O4B 0.134(4) 0.134(5) 0.133(5) -0.050(4) 0.006(4) 0.006(4)
C1B 0.129(8) 0.131(8) 0.096(7) -0.029(6) 0.016(6) 0.014(6)
C2B 0.113(7) 0.142(9) 0.117(7) -0.024(6) 0.007(6) 0.003(6)
C3B 0.167(9) 0.114(7) 0.110(7) -0.023(6) -0.021(6) -0.011(7)
C4B 0.129(7) 0.106(7) 0.144(8) -0.045(6) 0.001(6) -0.013(6)
C5B 0.195(11) 0.132(9) 0.177(11) -0.046(8) -0.011(9) -0.013(8)
C6B 0.152(10) 0.187(12) 0.153(10) -0.048(9) 0.011(8) -0.018(9)
C7B 0.135(8) 0.150(9) 0.135(8) -0.029(7) -0.004(7) 0.012(7)
C8B 0.113(7) 0.143(9) 0.155(9) -0.035(8) 0.012(6) -0.005(7)
C9B 0.130(8) 0.226(17) 0.144(10) -0.037(11) 0.005(6) 0.024(10)
C10B 0.161(9) 0.118(8) 0.202(13) -0.074(9) 0.015(8) -0.001(8)
C11B 0.201(11) 0.140(9) 0.175(11) -0.060(8) 0.005(9) -0.025(8)
C12B 0.232(13) 0.133(10) 0.180(12) -0.052(9) -0.014(10) -0.006(9)
C13B 0.143(8) 0.109(7) 0.159(10) -0.032(8) 0.005(7) -0.012(6)
C14B 0.120(7) 0.168(11) 0.173(10) -0.073(9) 0.008(6) 0.006(7)
C15B 0.134(7) 0.120(8) 0.181(10) -0.058(8) 0.018(7) -0.015(6)
C16B 0.142(8) 0.180(13) 0.185(11) -0.101(11) 0.006(7) -0.019(9)
C17B 0.133(8) 0.159(11) 0.161(9) -0.064(9) 0.010(6) -0.008(7)
C18B 0.122(7) 0.118(7) 0.145(8) -0.042(6) 0.019(6) -0.019(6)
C19B 0.146(8) 0.115(7) 0.129(7) -0.040(6) -0.020(6) 0.018(6)
C20B 0.160(8) 0.146(9) 0.126(8) -0.059(7) 0.032(7) -0.030(7)
C21B 0.118(7) 0.165(9) 0.139(8) -0.058(8) 0.005(6) 0.012(7)
C22B 0.133(8) 0.141(9) 0.159(9) -0.034(7) 0.001(7) -0.027(7)
C23B 0.112(7) 0.198(13) 0.205(13) -0.106(11) -0.024(8) 0.024(8)
C24B 0.156(8) 0.105(7) 0.105(6) -0.027(6) 0.006(6) -0.041(7)
O1C 0.162(5) 0.116(4) 0.112(4) -0.027(4) -0.014(4) -0.009(4)
O2C 0.155(5) 0.126(5) 0.111(4) -0.029(4) -0.003(4) -0.018(4)
O3C 0.171(5) 0.123(5) 0.126(5) -0.048(4) -0.001(4) 0.017(4)
O4C 0.166(5) 0.122(4) 0.091(4) -0.025(4) 0.005(4) -0.012(4)
C1C 0.138(8) 0.135(9) 0.128(9) -0.047(8) -0.011(6) 0.019(7)
C2C 0.143(7) 0.121(7) 0.115(8) -0.029(6) 0.005(6) 0.002(6)
C3C 0.162(8) 0.131(8) 0.118(8) -0.032(7) -0.003(6) 0.000(6)
C4C 0.125(6) 0.125(7) 0.077(6) -0.010(5) -0.001(4) 0.005(5)
C5C 0.177(9) 0.114(7) 0.107(7) -0.034(6) 0.013(6) -0.018(7)
C6C 0.126(6) 0.132(8) 0.127(8) -0.043(7) 0.005(6) -0.007(5)
C7C 0.120(7) 0.134(8) 0.155(10) -0.063(7) -0.004(6) 0.003(6)
C8C 0.144(8) 0.134(8) 0.118(8) -0.029(7) -0.018(6) 0.014(6)
C9C 0.137(8) 0.172(11) 0.122(9) -0.045(9) 0.007(6) 0.002(7)
C10C 0.146(8) 0.119(7) 0.100(7) -0.005(6) 0.013(6) 0.008(6)
C11C 0.272(16) 0.174(12) 0.146(11) -0.015(10) -0.066(10) -0.058(11)
C12C 0.324(19) 0.167(12) 0.113(9) -0.033(9) -0.056(11) -0.013(11)
C13C 0.132(7) 0.095(7) 0.177(12) -0.023(7) 0.018(7) -0.006(5)
C14C 0.226(13) 0.155(10) 0.135(9) -0.015(8) 0.041(8) -0.049(10)
C15C 0.168(9) 0.174(11) 0.147(10) -0.073(9) 0.024(8) -0.013(8)
C16C 0.140(7) 0.134(8) 0.124(8) 0.018(7) 0.015(6) -0.023(6)
C17C 0.163(9) 0.141(9) 0.134(9) -0.044(8) -0.020(7) 0.014(7)
C18C 0.161(8) 0.114(7) 0.095(7) -0.002(6) 0.008(6) -0.016(6)
C19C 0.121(6) 0.131(8) 0.141(8) -0.043(7) 0.009(6) -0.002(6)
C20C 0.117(6) 0.112(7) 0.110(7) -0.020(6) -0.004(5) -0.016(5)
C21C 0.150(7) 0.106(6) 0.105(7) -0.022(5) 0.002(5) -0.011(5)
C22C 0.176(9) 0.130(8) 0.116(7) -0.029(7) 0.007(6) -0.026(7)
C23C 0.170(9) 0.137(9) 0.142(10) -0.058(8) 0.008(8) -0.012(7)
C24C 0.099(6) 0.106(7) 0.161(11) -0.019(7) 0.010(6) -0.016(5)
O1D 0.136(4) 0.131(5) 0.110(4) -0.033(4) -0.001(3) -0.017(4)
O2D 0.154(5) 0.119(5) 0.120(4) -0.032(4) 0.005(3) -0.004(4)
O3D 0.159(5) 0.144(5) 0.121(5) -0.044(4) -0.003(4) 0.003(4)
O4D 0.181(6) 0.109(4) 0.116(5) -0.020(4) -0.007(4) -0.006(4)
C1D 0.154(8) 0.118(8) 0.121(7) -0.040(6) 0.039(6) -0.018(7)
C2D 0.156(8) 0.126(8) 0.111(7) -0.024(6) 0.004(6) -0.024(7)
C3D 0.141(7) 0.164(9) 0.103(6) -0.034(7) 0.018(6) -0.012(7)
C4D 0.187(10) 0.119(8) 0.111(7) -0.008(6) -0.013(7) -0.018(8)
C5D 0.149(8) 0.151(10) 0.119(8) 0.001(7) 0.027(6) -0.013(7)
C6D 0.172(9) 0.183(11) 0.112(7) -0.037(8) 0.015(7) 0.044(8)
C7D 0.157(8) 0.144(9) 0.122(7) -0.034(6) 0.005(6) -0.023(7)
C8D 0.112(7) 0.201(13) 0.152(10) -0.006(10) 0.022(6) -0.009(7)
C9D 0.148(9) 0.244(17) 0.168(11) 0.028(12) 0.033(8) 0.056(10)
C10D 0.147(9) 0.127(9) 0.180(13) 0.007(9) 0.015(9) -0.014(7)
C11D 0.187(12) 0.229(17) 0.165(12) 0.007(13) 0.019(10) -0.061(13)
C12D 0.280(19) 0.33(3) 0.133(11) 0.024(14) 0.041(12) 0.112(18)
C13D 0.171(11) 0.160(12) 0.224(17) -0.006(12) -0.019(11) 0.040(10)
C14D 0.163(10) 0.195(14) 0.167(12) 0.034(11) 0.005(8) 0.015(10)
C15D 0.151(10) 0.248(17) 0.165(11) 0.039(12) 0.048(9) 0.047(10)
C16D 0.170(10) 0.133(9) 0.181(12) 0.025(9) -0.008(8) 0.008(8)
C17D 0.195(11) 0.125(9) 0.152(10) 0.000(8) -0.014(8) -0.003(8)
C18D 0.117(8) 0.177(12) 0.204(13) 0.001(11) 0.032(8) 0.001(8)
C19D 0.133(7) 0.157(9) 0.138(9) -0.041(8) -0.003(6) -0.003(7)
C20D 0.150(9) 0.116(7) 0.122(8) 0.006(6) -0.021(7) 0.000(6)
C21D 0.139(8) 0.164(11) 0.188(12) 0.002(9) 0.035(9) -0.015(8)
C22D 0.164(11) 0.188(13) 0.29(2) 0.046(14) 0.086(11) 0.056(11)
C23D 0.228(16) 0.168(12) 0.202(14) 0.016(11) -0.011(12) 0.083(11)
C24D 0.130(7) 0.133(9) 0.154(10) -0.065(8) 0.004(8) -0.016(7)
O1E 0.177(6) 0.110(4) 0.106(5) -0.015(4) 0.006(4) 0.010(4)
O2E 0.159(5) 0.099(4) 0.121(5) -0.020(3) 0.004(4) 0.008(4)
O3E 0.171(5) 0.127(5) 0.113(4) -0.044(4) -0.001(4) -0.008(4)
O4E 0.160(5) 0.123(5) 0.106(4) -0.017(4) 0.009(4) -0.023(4)
C1E 0.155(8) 0.115(8) 0.113(8) -0.006(7) -0.021(6) -0.008(6)
C2E 0.148(8) 0.110(7) 0.129(8) -0.023(6) 0.006(6) -0.030(6)
C3E 0.145(7) 0.139(8) 0.134(9) -0.044(7) 0.016(7) -0.052(6)
C4E 0.189(10) 0.140(9) 0.099(8) -0.003(7) -0.016(7) -0.019(8)
C5E 0.177(10) 0.107(7) 0.160(12) -0.015(7) -0.017(8) -0.023(7)
C6E 0.178(9) 0.140(9) 0.129(9) -0.045(8) -0.007(7) -0.016(7)
C7E 0.162(8) 0.110(7) 0.171(10) -0.042(8) 0.033(8) -0.018(7)
C8E 0.200(10) 0.128(8) 0.102(8) -0.017(7) -0.009(7) -0.013(7)
C9E 0.159(8) 0.115(7) 0.146(10) -0.034(7) 0.007(7) -0.026(6)
C10E 0.149(8) 0.151(9) 0.140(10) -0.062(8) -0.013(6) -0.018(7)
C11E 0.222(12) 0.122(8) 0.100(8) -0.021(6) -0.018(7) -0.012(8)
C12E 0.185(11) 0.154(11) 0.169(13) -0.044(11) -0.002(9) 0.007(8)
C13E 0.147(8) 0.156(10) 0.127(9) -0.072(8) 0.024(6) -0.022(7)
C14E 0.202(11) 0.225(15) 0.111(9) -0.062(9) 0.019(7) 0.007(10)
C15E 0.175(9) 0.146(9) 0.124(9) -0.032(7) 0.013(7) 0.001(7)
C16E 0.139(9) 0.114(7) 0.253(18) -0.053(10) -0.034(10) -0.013(6)
C17E 0.136(8) 0.229(15) 0.186(12) -0.129(11) 0.039(8) -0.035(8)
C18E 0.128(7) 0.147(9) 0.115(8) -0.041(7) -0.001(6) -0.022(6)
C19E 0.126(7) 0.144(9) 0.184(10) -0.084(8) 0.030(7) -0.035(7)
C20E 0.129(7) 0.136(8) 0.164(10) -0.065(8) 0.028(7) -0.045(6)
C21E 0.149(8) 0.145(9) 0.143(10) -0.044(8) 0.002(7) -0.019(7)
C22E 0.156(8) 0.115(7) 0.139(9) -0.028(6) -0.011(7) -0.004(6)
C23E 0.147(8) 0.137(8) 0.170(11) -0.060(9) 0.008(8) -0.024(6)
C24E 0.147(8) 0.121(8) 0.147(10) -0.048(8) -0.032(8) 0.020(6)
O1F 0.165(6) 0.151(6) 0.109(5) -0.037(4) 0.049(4) -0.027(4)
O2F 0.140(5) 0.127(5) 0.116(4) -0.006(4) 0.021(3) -0.006(4)
O3F 0.161(5) 0.117(4) 0.117(5) -0.041(4) 0.011(4) -0.005(4)
O4F 0.191(6) 0.125(5) 0.120(5) -0.043(4) 0.019(5) -0.019(4)
C1F 0.133(8) 0.131(9) 0.135(9) -0.017(8) -0.016(7) -0.025(7)
C2F 0.148(8) 0.199(12) 0.094(7) -0.046(7) 0.001(6) -0.022(8)
C3F 0.141(8) 0.172(10) 0.131(8) -0.049(8) 0.019(7) -0.023(7)
C4F 0.180(11) 0.214(14) 0.119(9) -0.075(9) 0.010(8) -0.036(10)
C5F 0.152(10) 0.253(18) 0.161(12) -0.065(12) 0.003(9) -0.065(10)
C6F 0.220(14) 0.236(16) 0.118(9) -0.060(10) -0.002(9) 0.006(13)
C7F 0.197(12) 0.228(15) 0.151(12) -0.089(12) -0.002(9) -0.051(12)
C8F 0.152(9) 0.262(16) 0.181(12) -0.111(12) 0.042(9) -0.080(10)
C9F 0.168(10) 0.236(14) 0.184(12) -0.128(12) 0.067(9) -0.093(10)
C10F 0.246(14) 0.167(11) 0.139(11) -0.066(9) 0.032(10) -0.091(10)
C11F 0.42(3) 0.33(3) 0.194(17) -0.174(19) 0.136(19) -0.14(2)
C12F 0.258(19) 0.29(2) 0.24(2) -0.09(2) 0.030(17) -0.061(18)
C13F 0.253(15) 0.237(15) 0.160(11) -0.122(11) 0.078(11) -0.137(13)
C14F 0.208(11) 0.175(12) 0.144(10) -0.073(9) -0.039(9) 0.004(9)
C15F 0.169(10) 0.234(15) 0.163(11) -0.076(13) 0.037(9) -0.008(10)
C16F 0.213(13) 0.179(12) 0.201(14) -0.087(11) 0.043(11) -0.086(10)
C17F 0.225(13) 0.215(14) 0.151(11) -0.108(10) 0.055(9) -0.078(10)
C18F 0.153(9) 0.281(16) 0.135(9) -0.117(11) 0.036(8) -0.041(10)
C19F 0.163(9) 0.143(8) 0.134(9) -0.065(7) 0.018(7) -0.025(7)
C20F 0.158(8) 0.104(6) 0.117(8) -0.034(6) -0.010(7) -0.012(6)
C21F 0.179(9) 0.111(6) 0.117(7) -0.033(6) 0.016(7) -0.006(6)
C22F 0.124(7) 0.209(12) 0.183(11) -0.113(10) 0.019(7) -0.055(8)
C23F 0.189(12) 0.199(12) 0.165(11) -0.092(10) 0.010(10) -0.042(9)
C24F 0.159(9) 0.104(6) 0.145(10) -0.054(7) 0.040(8) -0.019(6)
O1M 0.172(6) 0.137(5) 0.126(5) -0.044(4) 0.020(4) -0.012(4)
N1M 0.282(16) 0.182(11) 0.215(13) -0.015(10) 0.092(12) 0.019(11)
C1M 0.248(18) 0.31(2) 0.32(3) -0.18(2) 0.155(18) -0.067(17)
C2M 0.29(2) 0.30(3) 0.48(4) -0.11(3) 0.19(3) 0.03(2)
C3M 0.25(2) 0.45(4) 0.47(4) -0.31(4) -0.14(2) 0.01(2)
O2W 0.212(7) 0.184(7) 0.169(7) -0.089(6) -0.011(6) 0.029(6)
O3W 0.157(5) 0.131(4) 0.111(4) -0.033(3) 0.004(3) -0.017(4)
O4M 0.210(7) 0.108(4) 0.167(6) -0.016(4) 0.001(5) -0.011(5)
N4M 0.209(11) 0.224(15) 0.47(3) -0.228(18) -0.040(15) -0.015(10)
C10M 0.32(2) 0.150(11) 0.233(16) -0.101(12) 0.060(15) -0.029(12)
C11M 0.265(18) 0.31(2) 0.215(16) -0.140(17) 0.036(13) 0.013(17)
C12M 0.54(5) 0.162(15) 0.44(4) 0.074(19) 0.27(4) -0.07(2)
O5W 0.167(5) 0.129(5) 0.130(5) -0.033(4) 0.035(4) -0.026(4)
O6W 0.255(9) 0.187(7) 0.107(5) -0.036(5) 0.039(5) -0.027(6)

loop_
_atom_type_symbol
_atom_type_description
_atom_type_scat_dispersion_real
_atom_type_scat_dispersion_imag
_atom_type_scat_source
C C 0.0033 0.0016 'International Tables Vol C Tables 4.2.6.8 and 6.1.1.4'
H H 0.0000 0.0000 'International Tables Vol C Tables 4.2.6.8 and 6.1.1.4'
N N 0.0061 0.0033 'International Tables Vol C Tables 4.2.6.8 and 6.1.1.4'
O O 0.0106 0.0060 'International Tables Vol C Tables 4.2.6.8 and 6.1.1.4'
Cu Cu 0.3201 1.2651 'International Tables Vol C Tables 4.2.6.8 and 6.1.1.4'

loop_
_geom_angle_atom_site_label_1
_geom_angle_atom_site_label_2
_geom_angle_atom_site_label_3
_geom_angle
O1F Cu1 O1E 87.1(3)
O1F Cu1 O1A 92.2(3)
O1E Cu1 O1A 166.3(3)
O1F Cu1 O1B 171.4(3)
O1E Cu1 O1B 88.4(3)
O1A Cu1 O1B 90.3(3)
O1F Cu1 O1M 94.6(3)
O1E Cu1 O1M 97.8(3)
O1A Cu1 O1M 96.0(3)
O1B Cu1 O1M 93.3(3)
O1F Cu1 Cu2 86.7(2)
O1E Cu1 Cu2 83.5(2)
O1A Cu1 Cu2 82.8(2)
O1B Cu1 Cu2 85.5(2)
O1M Cu1 Cu2 178.3(2)
O2E Cu2 O2A 170.7(3)
O2E Cu2 O2F 85.7(3)
O2A Cu2 O2F 92.3(3)
O2E Cu2 O2B 90.7(3)
O2A Cu2 O2B 88.6(3)
O2F Cu2 O2B 163.4(3)
O2E Cu2 O2W 93.7(3)
O2A Cu2 O2W 95.7(3)
O2F Cu2 O2W 98.6(4)
O2B Cu2 O2W 97.8(3)
O2E Cu2 Cu1 85.1(2)
O2A Cu2 Cu1 85.6(2)
O2F Cu2 Cu1 81.4(2)
O2B Cu2 Cu1 82.2(2)
O2W Cu2 Cu1 178.7(2)
O3B Cu3 O1C 90.2(3)
O3B Cu3 O1D 169.1(3)
O1C Cu3 O1D 87.8(3)
O3B Cu3 O3A 90.1(2)
O1C Cu3 O3A 165.2(3)
O1D Cu3 O3A 89.1(2)
O3B Cu3 O3W 93.3(3)
O1C Cu3 O3W 98.6(3)
O1D Cu3 O3W 97.6(3)
O3A Cu3 O3W 96.1(2)
O3B Cu3 Cu4 83.1(2)
O1C Cu3 Cu4 83.6(2)
O1D Cu3 Cu4 86.1(2)
O3A Cu3 Cu4 81.78(19)
O3W Cu3 Cu4 175.79(17)
O2C Cu4 O4B 90.8(3)
O2C Cu4 O4A 170.1(3)
O4B Cu4 O4A 88.4(3)
O2C Cu4 O2D 87.9(3)
O4B Cu4 O2D 165.2(3)
O4A Cu4 O2D 90.3(3)
O2C Cu4 O4M 97.3(3)
O4B Cu4 O4M 94.6(3)
O4A Cu4 O4M 92.6(3)
O2D Cu4 O4M 100.2(3)
O2C Cu4 Cu3 84.6(2)
O4B Cu4 Cu3 83.8(2)
O4A Cu4 Cu3 85.5(2)
O2D Cu4 Cu3 81.4(2)
O4M Cu4 Cu3 177.5(2)
O3C Cu5 O3F 172.3(3)
O3C Cu5 O3D 89.5(3)
O3F Cu5 O3D 86.2(3)
O3C Cu5 O3E 90.8(3)
O3F Cu5 O3E 91.4(3)
O3D Cu5 O3E 162.2(3)
O3C Cu5 O5W 94.1(3)
O3F Cu5 O5W 92.3(3)
O3D Cu5 O5W 90.7(3)
O3E Cu5 O5W 107.0(3)
O3C Cu5 Cu6 85.9(2)
O3F Cu5 Cu6 87.0(2)
O3D Cu5 Cu6 78.2(2)
O3E Cu5 Cu6 84.1(2)
O5W Cu5 Cu6 168.9(2)
O4E Cu6 O4D 173.8(3)
O4E Cu6 O4C 94.2(3)
O4D Cu6 O4C 85.8(3)
O4E Cu6 O4F 88.6(3)
O4D Cu6 O4F 89.6(3)
O4C Cu6 O4F 162.1(3)
O4E Cu6 O6W 91.4(3)
O4D Cu6 O6W 94.8(3)
O4C Cu6 O6W 99.4(3)
O4F Cu6 O6W 98.3(3)
O4E Cu6 Cu5 84.0(2)
O4D Cu6 Cu5 89.8(2)
O4C Cu6 Cu5 82.6(2)
O4F Cu6 Cu5 80.0(2)
O6W Cu6 Cu5 175.1(2)
C1A O1A Cu1 121.6(7)
C1A O2A Cu2 118.4(7)
C24A O3A Cu3 126.9(6)
C24A O4A Cu4 121.3(6)
O1A C1A O2A 130.2(11)
O1A C1A C2A 120.1(12)
O2A C1A C2A 109.7(12)
C3A C2A C7A 118.0(9)
C3A C2A C1A 124.4(11)
C7A C2A C1A 117.2(11)
C4A C3A C2A 120.1(9)
C8A C4A C3A 119.9(10)
C8A C4A C5A 120.5(10)
C3A C4A C5A 119.5(9)
C6A C5A C4A 121.1(10)
C7A C6A C5A 121.8(11)
C6A C7A C2A 119.4(10)
C9A C8A C4A 173.3(10)
C8A C9A C10A 177.5(11)
C15A C10A C9A 126.0(10)
C15A C10A C11A 116.4(10)
C9A C10A C11A 117.5(11)
C12A C11A C10A 118.1(11)
C11A C12A C13A 121.7(10)
C16A C13A C12A 116.6(10)
C16A C13A C14A 125.8(10)
C12A C13A C14A 117.6(9)
C15A C14A C13A 122.7(10)
C14A C15A C10A 123.4(10)
C17A C16A C13A 176.3(12)
C16A C17A C18A 173.9(12)
C23A C18A C19A 120.5(10)
C23A C18A C17A 124.0(11)
C19A C18A C17A 115.5(10)
C18A C19A C20A 118.1(10)
C21A C20A C24A 123.0(10)
C21A C20A C19A 117.5(10)
C24A C20A C19A 119.4(10)
C20A C21A C22A 121.7(10)
C23A C22A C21A 118.1(10)
C18A C23A C22A 123.8(10)
O3A C24A O4A 122.2(9)
O3A C24A C20A 120.5(9)
O4A C24A C20A 117.3(10)
C1B O1B Cu1 123.0(7)
C1B O2B Cu2 123.2(7)
C24B O3B Cu3 124.3(7)
C24B O4B Cu4 121.4(7)
O1B C1B O2B 125.4(10)
O1B C1B C2B 117.6(9)
O2B C1B C2B 117.0(12)
C7B C2B C3B 123.8(11)
C7B C2B C1B 120.4(12)
C3B C2B C1B 115.6(10)
C2B C3B C4B 116.0(10)
C8B C4B C3B 121.1(10)
C8B C4B C5B 116.3(10)
C3B C4B C5B 122.6(10)
C4B C5B C6B 115.7(12)
C7B C6B C5B 119.6(12)
C2B C7B C6B 121.6(12)
C9B C8B C4B 169.6(12)
C8B C9B C10B 175.0(13)
C9B C10B C15B 117.9(12)
C9B C10B C11B 117.2(13)
C15B C10B C11B 124.8(11)
C10B C11B C12B 108.9(12)
C13B C12B C11B 127.6(13)
C16B C13B C12B 118.5(12)
C16B C13B C14B 125.6(12)
C12B C13B C14B 115.3(11)
C15B C14B C13B 123.6(12)
C14B C15B C10B 119.2(11)
C17B C16B C13B 174.3(15)
C16B C17B C18B 171.9(13)
C23B C18B C19B 119.4(10)
C23B C18B C17B 122.1(10)
C19B C18B C17B 118.4(10)
C20B C19B C18B 122.2(11)
C19B C20B C21B 121.0(10)
C19B C20B C24B 122.1(10)
C21B C20B C24B 116.6(10)
C22B C21B C20B 114.0(10)
C21B C22B C23B 124.9(11)
C18B C23B C22B 118.3(11)
O3B C24B O4B 125.0(10)
O3B C24B C20B 120.7(9)
O4B C24B C20B 114.3(9)
C1C O1C Cu3 121.5(7)
C1C O2C Cu4 123.5(7)
C24C O3C Cu5 121.4(7)
C24C O4C Cu6 125.6(6)
O2C C1C O1C 125.2(10)
O2C C1C C2C 119.6(11)
O1C C1C C2C 115.1(11)
C7C C2C C3C 120.1(10)
C7C C2C C1C 124.1(11)
C3C C2C C1C 115.5(11)
C4C C3C C2C 116.2(10)
C3C C4C C5C 123.7(9)
C3C C4C C8C 115.8(10)
C5C C4C C8C 120.5(9)
C6C C5C C4C 119.7(10)
C5C C6C C7C 118.7(10)
C2C C7C C6C 121.4(11)
C9C C8C C4C 176.4(11)
C8C C9C C10C 176.6(12)
C15C C10C C11C 122.0(10)
C15C C10C C9C 121.6(12)
C11C C10C C9C 116.3(12)
C10C C11C C12C 118.4(12)
C13C C12C C11C 117.7(13)
C12C C13C C14C 126.8(12)
C12C C13C C16C 120.2(12)
C14C C13C C16C 112.9(13)
C13C C14C C15C 116.2(12)
C10C C15C C14C 118.4(12)
C17C C16C C13C 170.6(14)
C16C C17C C18C 174.5(13)
C23C C18C C19C 118.8(9)
C23C C18C C17C 125.8(12)
C19C C18C C17C 115.4(10)
C18C C19C C20C 117.8(9)
C21C C20C C24C 123.9(10)
C21C C20C C19C 121.2(9)
C24C C20C C19C 114.8(10)
C20C C21C C22C 118.9(9)
C23C C22C C21C 117.7(10)
C18C C23C C22C 125.4(11)
O4C C24C O3C 123.1(10)
O4C C24C C20C 125.3(9)
O3C C24C C20C 111.5(11)
C1D O1D Cu3 122.4(6)
C1D O2D Cu4 125.5(7)
C24D O3D Cu5 129.9(7)
C24D O4D Cu6 117.9(7)
O1D C1D O2D 122.9(9)
O1D C1D C2D 121.2(10)
O2D C1D C2D 114.7(10)
C3D C2D C7D 122.4(10)
C3D C2D C1D 120.4(11)
C7D C2D C1D 117.0(10)
C2D C3D C4D 120.0(11)
C5D C4D C8D 122.9(12)
C5D C4D C3D 120.0(10)
C8D C4D C3D 117.0(11)
C4D C5D C6D 119.5(10)
C5D C6D C7D 121.3(11)
C2D C7D C6D 116.2(10)
C9D C8D C4D 168.6(13)
C8D C9D C10D 175.9(19)
C15D C10D C11D 123.2(13)
C15D C10D C9D 121.3(16)
C11D C10D C9D 115.6(15)
C10D C11D C12D 121.6(15)
C13D C12D C11D 108.5(18)
C12D C13D C14D 125.5(17)
C12D C13D C16D 117.1(16)
C14D C13D C16D 117.1(17)
C15D C14D C13D 120.8(16)
C10D C15D C14D 117.5(15)
C17D C16D C13D 174.0(16)
C16D C17D C18D 169.0(16)
C23D C18D C19D 123.0(12)
C23D C18D C17D 118.4(14)
C19D C18D C17D 118.5(12)
C18D C19D C20D 120.8(11)
C19D C20D C21D 117.3(10)
C19D C20D C24D 120.5(12)
C21D C20D C24D 121.6(11)
C22D C21D C20D 120.1(12)
C21D C22D C23D 120.3(13)
C18D C23D C22D 118.0(12)
O4D C24D O3D 123.9(10)
O4D C24D C20D 116.3(12)
O3D C24D C20D 119.7(11)
C1E O1E Cu1 122.0(6)
C1E O2E Cu2 122.4(6)
C24E O3E Cu5 118.4(6)
C24E O4E Cu6 125.3(7)
O2E C1E O1E 125.7(9)
O2E C1E C2E 120.1(11)
O1E C1E C2E 114.2(11)
C7E C2E C3E 120.5(10)
C7E C2E C1E 123.4(12)
C3E C2E C1E 116.1(11)
C4E C3E C2E 119.5(11)
C8E C4E C5E 123.4(12)
C8E C4E C3E 118.4(13)
C5E C4E C3E 117.6(11)
C4E C5E C6E 123.3(11)
C5E C6E C7E 117.9(11)
C2E C7E C6E 120.7(11)
C9E C8E C4E 178.2(14)
C8E C9E C10E 175.7(12)
C11E C10E C9E 122.9(11)
C11E C10E C15E 115.6(10)
C9E C10E C15E 121.1(11)
C12E C11E C10E 124.4(12)
C11E C12E C13E 121.0(12)
C12E C13E C14E 118.7(11)
C12E C13E C16E 123.7(12)
C14E C13E C16E 116.4(11)
C15E C14E C13E 119.0(13)
C14E C15E C10E 119.5(12)
C17E C16E C13E 170.1(14)
C16E C17E C18E 176.9(14)
C17E C18E C23E 123.7(12)
C17E C18E C19E 117.6(12)
C23E C18E C19E 118.7(10)
C20E C19E C18E 119.3(12)
C21E C20E C19E 121.8(11)
C21E C20E C24E 124.9(11)
C19E C20E C24E 113.3(12)
C22E C21E C20E 120.2(11)
C21E C22E C23E 120.2(11)
C18E C23E C22E 119.8(11)
O4E C24E O3E 127.9(9)
O4E C24E C20E 120.3(12)
O3E C24E C20E 110.5(11)
C1F O1F Cu1 125.2(8)
C1F O2F Cu2 123.4(7)
C24F O3F Cu5 124.0(7)
C24F O4F Cu6 127.5(7)
O1F C1F O2F 122.1(10)
O1F C1F C2F 124.4(12)
O2F C1F C2F 113.0(12)
C7F C2F C3F 118.6(12)
C7F C2F C1F 116.9(13)
C3F C2F C1F 124.4(13)
C4F C3F C2F 123.8(12)
C3F C4F C8F 120.2(14)
C3F C4F C5F 116.7(12)
C8F C4F C5F 123.1(15)
C6F C5F C4F 123.4(14)
C5F C6F C7F 116.4(15)
C2F C7F C6F 120.7(14)
C9F C8F C4F 169.1(14)
C8F C9F C10F 176.9(18)
C11F C10F C9F 121.4(15)
C11F C10F C15F 111.1(16)
C9F C10F C15F 123.0(14)
C10F C11F C12F 129(2)
C11F C12F C13F 118(2)
C14F C13F C12F 116.4(15)
C14F C13F C16F 119.4(13)
C12F C13F C16F 123.3(15)
C13F C14F C15F 117.9(15)
C10F C15F C14F 122.1(15)
C17F C16F C13F 171.1(18)
C16F C17F C18F 164.4(17)
C23F C18F C19F 118.6(11)
C23F C18F C17F 118.8(14)
C19F C18F C17F 122.2(13)
C20F C19F C18F 124.3(11)
C19F C20F C24F 124.5(11)
C19F C20F C21F 115.4(10)
C24F C20F C21F 119.8(10)
C22F C21F C20F 121.9(10)
C21F C22F C23F 115.0(11)
C18F C23F C22F 123.4(11)
O3F C24F O4F 121.0(11)
O3F C24F C20F 122.0(10)
O4F C24F C20F 116.5(11)
C1M O1M Cu1 111.9(11)
C3M N1M C1M 136.0(17)
C3M N1M C2M 112.3(18)
C1M N1M C2M 111.5(19)
O1M C1M N1M 104.9(17)
C10M O4M Cu4 110.2(8)
C10M N4M C12M 128.3(17)
C10M N4M C11M 114.0(19)
C12M N4M C11M 117.0(16)
N4M C10M O4M 114.6(15)

loop_
_geom_bond_atom_site_label_1
_geom_bond_atom_site_label_2
_geom_bond_distance
Cu1 O1F 1.921(7)
Cu1 O1E 1.951(7)
Cu1 O1A 1.951(7)
Cu1 O1B 1.981(7)
Cu1 O1M 2.113(7)
Cu1 Cu2 2.6340(18)
Cu2 O2E 1.933(6)
Cu2 O2A 1.947(7)
Cu2 O2F 1.957(7)
Cu2 O2B 2.032(8)
Cu2 O2W 2.151(7)
Cu3 O3B 1.942(7)
Cu3 O1C 1.959(6)
Cu3 O1D 1.957(7)
Cu3 O3A 1.963(6)
Cu3 O3W 2.143(6)
Cu3 Cu4 2.6510(18)
Cu4 O2C 1.928(7)
Cu4 O4B 1.957(6)
Cu4 O4A 1.966(7)
Cu4 O2D 1.995(7)
Cu4 O4M 2.162(7)
Cu5 O3C 1.913(8)
Cu5 O3F 1.913(7)
Cu5 O3D 1.971(7)
Cu5 O3E 1.979(7)
Cu5 O5W 2.115(6)
Cu5 Cu6 2.6614(18)
Cu6 O4E 1.898(8)
Cu6 O4D 1.945(7)
Cu6 O4C 1.978(7)
Cu6 O4F 1.981(8)
Cu6 O6W 2.205(7)
O1A C1A 1.228(14)
O2A C1A 1.257(13)
O3A C24A 1.264(11)
O4A C24A 1.299(11)
C1A C2A 1.531(15)
C2A C3A 1.404(13)
C2A C7A 1.479(14)
C3A C4A 1.391(12)
C4A C8A 1.390(14)
C4A C5A 1.412(13)
C5A C6A 1.361(13)
C6A C7A 1.346(13)
C8A C9A 1.260(14)
C9A C10A 1.405(15)
C10A C15A 1.390(14)
C10A C11A 1.502(15)
C11A C12A 1.401(15)
C12A C13A 1.404(13)
C13A C16A 1.395(15)
C13A C14A 1.414(13)
C14A C15A 1.318(13)
C16A C17A 1.244(16)
C17A C18A 1.432(17)
C18A C23A 1.342(14)
C18A C19A 1.368(13)
C19A C20A 1.525(13)
C20A C21A 1.357(13)
C20A C24A 1.427(13)
C21A C22A 1.409(13)
C22A C23A 1.380(14)
O1B C1B 1.226(12)
O2B C1B 1.261(11)
O3B C24B 1.247(11)
O4B C24B 1.261(10)
C1B C2B 1.481(14)
C2B C7B 1.334(14)
C2B C3B 1.408(13)
C3B C4B 1.430(13)
C4B C8B 1.383(15)
C4B C5B 1.442(15)
C5B C6B 1.467(16)
C6B C7B 1.397(15)
C8B C9B 1.32(2)
C9B C10B 1.37(2)
C10B C15B 1.405(16)
C10B C11B 1.474(17)
C11B C12B 1.521(17)
C12B C13B 1.373(16)
C13B C16B 1.346(17)
C13B C14B 1.430(15)
C14B C15B 1.370(14)
C16B C17B 1.206(17)
C17B C18B 1.485(16)
C18B C23B 1.367(16)
C18B C19B 1.403(13)
C19B C20B 1.312(13)
C20B C21B 1.496(15)
C20B C24B 1.507(14)
C21B C22B 1.355(14)
C22B C23B 1.406(15)
O1C C1C 1.304(13)
O2C C1C 1.253(12)
O3C C24C 1.364(12)
O4C C24C 1.231(13)
C1C C2C 1.508(14)
C2C C7C 1.323(13)
C2C C3C 1.464(14)
C3C C4C 1.357(13)
C4C C5C 1.374(13)
C4C C8C 1.475(15)
C5C C6C 1.360(13)
C6C C7C 1.429(13)
C8C C9C 1.201(15)
C9C C10C 1.437(17)
C10C C15C 1.373(14)
C10C C11C 1.388(16)
C11C C12C 1.450(19)
C12C C13C 1.306(15)
C13C C14C 1.367(16)
C13C C16C 1.535(15)
C14C C15C 1.461(17)
C16C C17C 1.164(14)
C17C C18C 1.489(16)
C18C C23C 1.324(14)
C18C C19C 1.437(14)
C19C C20C 1.449(13)
C20C C21C 1.346(12)
C20C C24C 1.436(14)
C21C C22C 1.474(13)
C22C C23C 1.360(15)
O1D C1D 1.265(11)
O2D C1D 1.288(11)
O3D C24D 1.281(13)
O4D C24D 1.271(12)
C1D C2D 1.424(14)
C2D C3D 1.360(13)
C2D C7D 1.422(14)
C3D C4D 1.455(15)
C4D C5D 1.380(15)
C4D C8D 1.388(17)
C5D C6D 1.410(15)
C6D C7D 1.463(14)
C8D C9D 1.29(2)
C9D C10D 1.46(2)
C10D C15D 1.322(18)
C10D C11D 1.37(2)
C11D C12D 1.56(2)
C12D C13D 1.36(2)
C13D C14D 1.43(2)
C13D C16D 1.50(2)
C14D C15D 1.330(17)
C16D C17D 1.094(15)
C17D C18D 1.516(18)
C18D C23D 1.278(18)
C18D C19D 1.405(16)
C19D C20D 1.408(14)
C20D C21D 1.418(16)
C20D C24D 1.448(14)
C21D C22D 1.364(17)
C22D C23D 1.49(2)
O1E C1E 1.294(12)
O2E C1E 1.248(12)
O3E C24E 1.321(14)
O4E C24E 1.198(13)
C1E C2E 1.500(14)
C2E C7E 1.375(13)
C2E C3E 1.452(14)
C3E C4E 1.416(15)
C4E C8E 1.364(17)
C4E C5E 1.402(16)
C5E C6E 1.411(15)
C6E C7E 1.419(15)
C8E C9E 1.173(16)
C9E C10E 1.485(17)
C10E C11E 1.337(14)
C10E C15E 1.544(15)
C11E C12E 1.289(16)
C12E C13E 1.393(16)
C13E C14E 1.455(17)
C13E C16E 1.54(2)
C14E C15E 1.295(14)
C16E C17E 1.206(19)
C17E C18E 1.350(15)
C18E C23E 1.408(15)
C18E C19E 1.412(14)
C19E C20E 1.403(14)
C20E C21E 1.382(15)
C20E C24E 1.577(15)
C21E C22E 1.354(14)
C22E C23E 1.444(15)
O1F C1F 1.161(13)
O2F C1F 1.396(13)
O3F C24F 1.252(12)
O4F C24F 1.303(12)
C1F C2F 1.501(16)
C2F C7F 1.367(17)
C2F C3F 1.428(15)
C3F C4F 1.349(16)
C4F C8F 1.386(18)
C4F C5F 1.425(19)
C5F C6F 1.390(18)
C6F C7F 1.469(19)
C8F C9F 1.272(18)
C9F C10F 1.347(18)
C10F C11F 1.22(2)
C10F C15F 1.377(18)
C11F C12F 1.34(2)
C12F C13F 1.37(2)
C13F C14F 1.281(16)
C13F C16F 1.54(2)
C14F C15F 1.417(16)
C16F C17F 1.193(17)
C17F C18F 1.379(17)
C18F C23F 1.355(16)
C18F C19F 1.363(15)
C19F C20F 1.356(13)
C20F C24F 1.421(14)
C20F C21F 1.518(14)
C21F C22F 1.368(13)
C22F C23F 1.453(16)
O1M C1M 1.270(18)
N1M C3M 1.42(2)
N1M C1M 1.59(2)
N1M C2M 1.64(2)
O4M C10M 1.479(16)
N4M C10M 1.407(19)
N4M C12M 1.49(2)
N4M C11M 1.53(2)

loop_
_platon_squeeze_void_nr
_platon_squeeze_void_average_x
_platon_squeeze_void_average_y
_platon_squeeze_void_average_z
_platon_squeeze_void_volume
_platon_squeeze_void_count_electrons
1 0.090 0.018 0.117 5987.7 596.6
